data_7709142
loop_
_publ_author_name
'Frogley, Benjamin J.'
'Hill, Anthony F.'

_publ_section_title
;
 Arsinocarbyne reactivity.
;
_journal_issue 5
_journal_name_full 'Dalton transactions (Cambridge, England : 2003)'
_journal_page_first 1907
_journal_page_last 1917
_journal_paper_doi 10.1039/d1dt03790k
_journal_volume 51
_journal_year 2022
_chemical_formula_moiety 'C60 H64 As2 B2 Cl2 N12 O4 Pt W2, 2(C H Cl3)'
_chemical_formula_sum 'C62 H66 As2 B2 Cl8 N12 O4 Pt W2'
_chemical_formula_weight 2061.11
_space_group_crystal_system triclinic
_space_group_IT_number 2
_space_group_name_Hall '-P 1'
_space_group_name_H-M_alt 'P -1'
_atom_sites_solution_hydrogens geom
_atom_sites_solution_primary dual
_audit_creation_date 2021-10-02
_audit_creation_method
;
Olex2 1.3
(compiled 2020.11.12 svn.r5f609507 for OlexSys, GUI svn.r6272)
;
_audit_update_record
;
2021-10-01 deposited with the CCDC.	2021-12-22 downloaded from the CCDC.
;
_cell_angle_alpha 60.653(9)
_cell_angle_beta 72.213(8)
_cell_angle_gamma 88.996(7)
_cell_formula_units_Z 1
_cell_length_a 10.3361(10)
_cell_length_b 14.4715(11)
_cell_length_c 14.7530(14)
_cell_measurement_reflns_used 1670
_cell_measurement_temperature 150.00(10)
_cell_measurement_theta_max 69.5040
_cell_measurement_theta_min 4.5710
_cell_volume 1808.2(4)
_computing_cell_refinement 'CrysAlisPro 1.171.40.53 (Rigaku OD, 2019)'
_computing_data_collection 'CrysAlisPro 1.171.40.53 (Rigaku OD, 2019)'
_computing_data_reduction 'CrysAlisPro 1.171.40.53 (Rigaku OD, 2019)'
_computing_molecular_graphics 'Olex2 1.3 (Dolomanov et al., 2009)'
_computing_publication_material 'Olex2 1.3 (Dolomanov et al., 2009)'
_computing_structure_refinement 'SHELXL 2018/3 (Sheldrick, 2015)'
_computing_structure_solution 'SHELXT 2018/2 (Sheldrick, 2018)'
_diffrn_ambient_environment N~2~
_diffrn_ambient_temperature 150.00(10)
_diffrn_detector 'CCD plate'
_diffrn_detector_area_resol_mean 8.1297
_diffrn_detector_type EosS2
_diffrn_measured_fraction_theta_full 0.985
_diffrn_measured_fraction_theta_max 0.985
_diffrn_measurement_details
;
List of Runs (angles in degrees, time in seconds):

  # Type    Start    End  Width  t~exp~   \w     \q     \k     \f   Frames
#--------------------------------------------------------------------------
  1  \w    -50.00  18.00   1.00   20.00    --  -36.03  57.00 -30.00   68
  2  \w    -84.00  27.00   1.00   20.00    --  -36.03   0.00 -60.00  111
  3  \w   -102.00 -17.00   1.00   20.00    --  -36.03 -38.00  90.00   85
  4  \w     28.00  85.00   1.00   20.00    --   36.03-125.00 -90.00   57
  5  \w     27.00  88.00   1.00   20.00    --   36.03-125.00  90.00   61
  6  \w     55.00 106.00   1.00   80.00    --  105.15 -95.00 -90.00   51
  7  \w    103.00 172.00   1.00   80.00    --  105.15  77.00-120.00   69
  8  \w     37.00 118.00   1.00   80.00    --  105.15 -45.00-150.00   81
  9  \w    103.00 173.00   1.00   80.00    --  105.15  77.00 -90.00   70
 10  \w     36.00 109.00   1.00   80.00    --  105.15-111.00 120.00   73
 11  \w    105.00 174.00   1.00   80.00    --  105.15  45.00 -30.00   69
 12  \w     36.00 100.00   1.00   80.00    --  105.15 -95.00-150.00   64
 13  \w     50.00 144.00   1.00   80.00    --  105.15 -15.00 -90.00   94
 14  \w     36.00 101.00   1.00   80.00    --  105.15 -95.00   0.00   65
 15  \w    125.00 170.00   1.00   80.00    --  105.15  77.00   0.00   45
 16  \w     50.00 113.00   1.00   80.00    --  105.15 -61.00 -30.00   63
 17  \w    122.00 175.00   1.00   80.00    --  105.15 111.00 -60.00   53
;
_diffrn_measurement_device 'four-circle diffractometer'
_diffrn_measurement_device_type 'SuperNova, Dual, Cu at home/near, EosS2'
_diffrn_measurement_method '\w scans'
_diffrn_orient_matrix_type 'CrysAlisPro convention (1999,Acta A55,543-557)'
_diffrn_orient_matrix_UB_11 0.1203839000
_diffrn_orient_matrix_UB_12 0.0226109000
_diffrn_orient_matrix_UB_13 -0.1042678000
_diffrn_orient_matrix_UB_21 -0.1023351000
_diffrn_orient_matrix_UB_22 0.0116676000
_diffrn_orient_matrix_UB_23 -0.0606932000
_diffrn_orient_matrix_UB_31 0.0131809000
_diffrn_orient_matrix_UB_32 0.1210646000
_diffrn_orient_matrix_UB_33 -0.0409624000
_diffrn_radiation_monochromator mirror
_diffrn_radiation_probe x-ray
_diffrn_radiation_type 'Cu K\a'
_diffrn_radiation_wavelength 1.54184
_diffrn_reflns_av_R_equivalents 0.0826
_diffrn_reflns_av_unetI/netI 0.1912
_diffrn_reflns_Laue_measured_fraction_full 0.985
_diffrn_reflns_Laue_measured_fraction_max 0.985
_diffrn_reflns_limit_h_max 11
_diffrn_reflns_limit_h_min -12
_diffrn_reflns_limit_k_max 17
_diffrn_reflns_limit_k_min -10
_diffrn_reflns_limit_l_max 17
_diffrn_reflns_limit_l_min -17
_diffrn_reflns_number 9905
_diffrn_reflns_point_group_measured_fraction_full 0.985
_diffrn_reflns_point_group_measured_fraction_max 0.985
_diffrn_reflns_theta_full 66.595
_diffrn_reflns_theta_max 66.595
_diffrn_reflns_theta_min 3.656
_diffrn_source 'micro-focus sealed X-ray tube'
_diffrn_source_type 'SuperNova (Cu) X-ray Source'
_exptl_absorpt_coefficient_mu 13.466
_exptl_absorpt_correction_T_max 1.00000
_exptl_absorpt_correction_T_min 0.92161
_exptl_absorpt_correction_type multi-scan
_exptl_absorpt_process_details
;
CrysAlisPro 1.171.40.53 (Rigaku Oxford Diffraction, 2019)
Empirical absorption correction using spherical harmonics,
 implemented in SCALE3 ABSPACK scaling algorithm.
;
_exptl_crystal_colour orange
_exptl_crystal_colour_primary orange
_exptl_crystal_density_diffrn 1.893
_exptl_crystal_description needle
_exptl_crystal_F_000 992
_exptl_crystal_size_max 0.065
_exptl_crystal_size_mid 0.038
_exptl_crystal_size_min 0.03
_refine_diff_density_max 1.680
_refine_diff_density_min -2.186
_refine_diff_density_rms 0.195
_refine_ls_extinction_method none
_refine_ls_goodness_of_fit_ref 0.893
_refine_ls_hydrogen_treatment constr
_refine_ls_matrix_type full
_refine_ls_number_parameters 427
_refine_ls_number_reflns 6296
_refine_ls_number_restraints 0
_refine_ls_restrained_S_all 0.893
_refine_ls_R_factor_all 0.1119
_refine_ls_R_factor_gt 0.0602
_refine_ls_shift/su_max 0.000
_refine_ls_shift/su_mean 0.000
_refine_ls_structure_factor_coef Fsqd
_refine_ls_weighting_details 'w=1/[\s^2^(Fo^2^)] where P=(Fo^2^+2Fc^2^)/3'
_refine_ls_weighting_scheme calc
_refine_ls_wR_factor_gt 0.1267
_refine_ls_wR_factor_ref 0.1622
_reflns_Friedel_coverage 0.000
_reflns_number_gt 3780
_reflns_number_total 6296
_reflns_threshold_expression 'I > 2\s(I)'
_cod_data_source_file d1dt03790k2.cif
_cod_data_source_block Compound_4a
_cod_depositor_comments 'Adding full bibliography for 7709141--7709146.cif.'
_cod_original_cell_volume 1808.2(3)
_cod_database_code 7709142
_shelx_shelxl_version_number 2018/3
_chemical_oxdiff_formula 'C60 H64 As2 B2 Cl2 N12 O4 Pt W2'
_shelx_space_group_comment
;
The symmetry employed for this shelxl refinement is uniquely defined
by the following loop, which should always be used as a source of
symmetry information in preference to the above space-group names.
They are only intended as comments.
;
_shelx_estimated_absorpt_t_max 0.688
_shelx_estimated_absorpt_t_min 0.475
_reflns_odcompleteness_completeness 94.15
_reflns_odcompleteness_iscentric 1
_reflns_odcompleteness_theta 71.55
_olex2_refinement_description
;
1. Fixed Uiso
 At 1.2 times of:
  All B(H) groups, All C(H) groups
 At 1.5 times of:
  All C(H,H,H) groups
2.a Ternary CH refined with riding coordinates:
 B1(H1), C31(H31)
2.b Aromatic/amide H refined with riding coordinates:
 C13(H13), C11(H11), C18(H18), C14(H14), C23(H23), C9(H9), C5(H5), C28(H28),
 C7(H7), C15(H15), C12(H12), C8(H8), C6(H6)
2.c Idealised Me refined as rotating group:
 C21(H21A,H21B,H21C), C25(H25A,H25B,H25C), C26(H26A,H26B,H26C), C30(H30A,H30B,
 H30C), C16(H16A,H16B,H16C), C20(H20A,H20B,H20C)
;
_ins_header
;
TITL BF163Etrans_scale in P-1 
REM P-1 (#2 in standard setting)
CELL 1.54184  10.336120  14.471465  14.753006  60.6534  72.2129  88.9959
ZERR    2.00   0.000958   0.001098   0.001364   0.0087   0.0082   0.0068
LATT  1
SFAC C H B N O Cl As W Pt
UNIT 120.00 128.00 4.00 24.00 8.00 4.00 4.00 4.00 2.00
TREF
HKLF 4
END
;
_olex2_submission_special_instructions 'No special instructions were received'
_oxdiff_exptl_absorpt_empirical_details
;
Empirical correction (ABSPACK) includes:
- Absorption correction using spherical harmonics
- Frame scaling
;
_oxdiff_exptl_absorpt_empirical_full_max 1.280
_oxdiff_exptl_absorpt_empirical_full_min 0.740

loop_
_space_group_symop_operation_xyz
'x, y, z'
'-x, -y, -z'

loop_
_atom_site_label
_atom_site_type_symbol
_atom_site_fract_x
_atom_site_fract_y
_atom_site_fract_z
_atom_site_U_iso_or_equiv
_atom_site_adp_type
_atom_site_occupancy
_atom_site_site_symmetry_order
_atom_site_calc_flag
_atom_site_refinement_flags_posn
_atom_site_refinement_flags_adp
_atom_site_refinement_flags_occupancy
_atom_site_disorder_assembly
_atom_site_disorder_group
Pt1 Pt 0.500000 0.500000 1.000000 0.0299(2) Uani 1 2 d S . P . .
W1 W 0.65719(7) 0.68182(5) 0.58996(6) 0.03083(18) Uani 1 1 d . . . . .
As1 As 0.70204(16) 0.50656(13) 0.86156(15) 0.0303(4) Uani 1 1 d . . . . .
Cl1 Cl 0.3833(4) 0.4121(4) 0.9479(4) 0.0488(10) Uani 1 1 d . . . . .
Cl4 Cl 0.1374(7) 0.0679(5) 1.1940(7) 0.090(2) Uani 1 1 d . . . . .
Cl3 Cl 0.3620(7) 0.1394(5) 0.9913(6) 0.0799(17) Uani 1 1 d . . . . .
Cl2 Cl 0.0870(10) 0.1757(8) 0.9862(10) 0.138(4) Uani 1 1 d . . . . .
N6 N 0.4165(13) 0.8184(10) 0.5774(12) 0.037(3) Uani 1 1 d . . . . .
N3 N 0.4726(12) 0.5987(9) 0.5977(11) 0.030(3) Uani 1 1 d . . . . .
O2 O 0.9202(13) 0.8262(10) 0.5436(13) 0.058(4) Uani 1 1 d . . . . .
O1 O 0.8750(13) 0.5670(10) 0.4974(12) 0.054(3) Uani 1 1 d . . . . .
N4 N 0.3698(12) 0.6546(9) 0.5672(12) 0.033(3) Uani 1 1 d . . . . .
N5 N 0.5106(13) 0.7821(10) 0.6298(12) 0.036(3) Uani 1 1 d . . . . .
N2 N 0.5282(13) 0.8189(10) 0.3988(11) 0.033(3) Uani 1 1 d . . . . .
C4 C 0.7261(17) 0.3660(12) 0.8783(17) 0.042(4) Uani 1 1 d . . . . .
C13 C 1.1372(17) 0.6396(18) 0.8261(17) 0.058(5) Uani 1 1 d . . . . .
H13 H 1.222596 0.665631 0.820540 0.069 Uiso 1 1 calc R U . . .
N1 N 0.6522(13) 0.7956(11) 0.4151(12) 0.039(3) Uani 1 1 d . . . . .
C21 C 0.5918(16) 0.8074(12) 0.7594(16) 0.043(4) Uani 1 1 d . . . . .
H21A H 0.588887 0.731243 0.802452 0.065 Uiso 1 1 calc R U . . .
H21B H 0.557809 0.835177 0.807894 0.065 Uiso 1 1 calc R U . . .
H21C H 0.685040 0.841207 0.712958 0.065 Uiso 1 1 calc R U . . .
C2 C 0.7896(16) 0.6075(12) 0.5306(14) 0.037(4) Uani 1 1 d . . . . .
C1 C 0.6790(16) 0.5923(11) 0.7220(15) 0.034(3) Uani 1 1 d . . . . .
C19 C 0.2645(16) 0.5850(13) 0.5885(15) 0.039(4) Uani 1 1 d . . . . .
C10 C 0.8884(16) 0.5646(12) 0.8438(15) 0.038(4) Uani 1 1 d . . . . .
C24 C 0.3548(16) 0.8873(12) 0.6050(15) 0.041(4) Uani 1 1 d . . . . .
C11 C 0.9802(17) 0.4943(12) 0.8658(16) 0.043(4) Uani 1 1 d . . . . .
H11 H 0.956964 0.422776 0.887839 0.051 Uiso 1 1 calc R U . . .
C17 C 0.4268(18) 0.4948(12) 0.6386(13) 0.037(4) Uani 1 1 d . . . . .
C27 C 0.7464(16) 0.8365(13) 0.3169(17) 0.044(4) Uani 1 1 d . . . . .
C3 C 0.8219(17) 0.7789(15) 0.5581(14) 0.043(4) Uani 1 1 d . . . . .
C18 C 0.2967(15) 0.4859(13) 0.6377(14) 0.037(4) Uani 1 1 d . . . . .
H18 H 0.239632 0.422063 0.666178 0.045 Uiso 1 1 calc R U . . .
C14 C 1.039(2) 0.7083(15) 0.8061(18) 0.057(5) Uani 1 1 d . . . . .
H14 H 1.058665 0.779289 0.786914 0.068 Uiso 1 1 calc R U . . .
C25 C 0.2463(15) 0.9441(13) 0.5573(17) 0.047(5) Uani 1 1 d . . . . .
H25A H 0.287705 0.990419 0.478761 0.070 Uiso 1 1 calc R U . . .
H25B H 0.208053 0.985927 0.590262 0.070 Uiso 1 1 calc R U . . .
H25C H 0.174538 0.891750 0.572847 0.070 Uiso 1 1 calc R U . . .
C23 C 0.4061(16) 0.8963(13) 0.6750(15) 0.041(4) Uani 1 1 d . . . . .
H23 H 0.380565 0.938451 0.707026 0.049 Uiso 1 1 calc R U . . .
B1 B 0.3982(16) 0.7809(11) 0.5005(16) 0.031(4) Uani 1 1 d . . . . .
H1 H 0.319776 0.808471 0.477013 0.037 Uiso 1 1 calc R U . . .
C26 C 0.8981(18) 0.8346(15) 0.291(2) 0.074(8) Uani 1 1 d . . . . .
H26A H 0.921938 0.818157 0.354652 0.111 Uiso 1 1 calc R U . . .
H26B H 0.947457 0.903680 0.230288 0.111 Uiso 1 1 calc R U . . .
H26C H 0.921986 0.780940 0.271151 0.111 Uiso 1 1 calc R U . . .
C9 C 0.6937(18) 0.2819(14) 0.9827(18) 0.057(5) Uani 1 1 d . . . . .
H9 H 0.657504 0.291496 1.042970 0.069 Uiso 1 1 calc R U . . .
C22 C 0.5037(15) 0.8301(11) 0.6885(14) 0.034(3) Uani 1 1 d . . . . .
C5 C 0.7817(18) 0.3532(14) 0.7906(17) 0.048(5) Uani 1 1 d . . . . .
H5 H 0.806824 0.413308 0.719950 0.058 Uiso 1 1 calc R U . . .
C28 C 0.6828(19) 0.8902(12) 0.2319(16) 0.046(4) Uani 1 1 d . . . . .
H28 H 0.726090 0.929065 0.155589 0.056 Uiso 1 1 calc R U . . .
C7 C 0.7698(19) 0.1686(15) 0.9080(19) 0.054(5) Uani 1 1 d . . . . .
H7 H 0.785118 0.101314 0.917853 0.065 Uiso 1 1 calc R U . . .
C15 C 0.9143(18) 0.6692(14) 0.8154(15) 0.046(4) Uani 1 1 d . . . . .
H15 H 0.847332 0.713081 0.802527 0.056 Uiso 1 1 calc R U . . .
C30 C 0.428(2) 0.9059(15) 0.2484(18) 0.061(6) Uani 1 1 d . . . . .
H30A H 0.359836 0.844934 0.278199 0.092 Uiso 1 1 calc R U . . .
H30B H 0.462127 0.940955 0.169173 0.092 Uiso 1 1 calc R U . . .
H30C H 0.387593 0.955232 0.270330 0.092 Uiso 1 1 calc R U . . .
C16 C 0.5102(18) 0.4081(11) 0.6817(17) 0.049(5) Uani 1 1 d . . . . .
H16A H 0.596996 0.423756 0.624834 0.073 Uiso 1 1 calc R U . . .
H16B H 0.461441 0.340511 0.703748 0.073 Uiso 1 1 calc R U . . .
H16C H 0.525612 0.404361 0.744306 0.073 Uiso 1 1 calc R U . . .
C12 C 1.1101(17) 0.5342(15) 0.8539(15) 0.049(5) Uani 1 1 d . . . . .
H12 H 1.177418 0.490366 0.864476 0.059 Uiso 1 1 calc R U . . .
C20 C 0.1349(15) 0.6225(14) 0.5655(18) 0.049(5) Uani 1 1 d . . . . .
H20A H 0.104272 0.668681 0.594636 0.073 Uiso 1 1 calc R U . . .
H20B H 0.064684 0.561510 0.600153 0.073 Uiso 1 1 calc R U . . .
H20C H 0.153360 0.661267 0.487132 0.073 Uiso 1 1 calc R U . . .
C29 C 0.543(2) 0.8699(13) 0.2910(16) 0.045(4) Uani 1 1 d . . . . .
C8 C 0.7160(19) 0.1784(16) 0.999(2) 0.075(8) Uani 1 1 d . . . . .
H8 H 0.694239 0.118873 1.069367 0.090 Uiso 1 1 calc R U . . .
C6 C 0.803(2) 0.2555(16) 0.802(2) 0.059(6) Uani 1 1 d . . . . .
H6 H 0.837224 0.247492 0.740231 0.071 Uiso 1 1 calc R U . . .
C31 C 0.204(2) 0.167(2) 1.053(2) 0.074(7) Uani 1 1 d . . . . .
H31 H 0.221009 0.236502 1.046966 0.089 Uiso 1 1 calc R U . . .

loop_
_atom_site_aniso_label
_atom_site_aniso_U_11
_atom_site_aniso_U_22
_atom_site_aniso_U_33
_atom_site_aniso_U_23
_atom_site_aniso_U_13
_atom_site_aniso_U_12
Pt1 0.0210(4) 0.0309(5) 0.0363(5) -0.0157(4) -0.0104(4) 0.0059(3)
W1 0.0230(3) 0.0317(4) 0.0393(4) -0.0178(3) -0.0128(3) 0.0062(3)
As1 0.0222(7) 0.0300(8) 0.0359(9) -0.0149(7) -0.0097(6) 0.0054(6)
Cl1 0.0284(19) 0.066(3) 0.064(3) -0.041(2) -0.0169(18) 0.0057(18)
Cl4 0.072(4) 0.070(4) 0.117(6) -0.038(4) -0.035(4) 0.002(3)
Cl3 0.089(4) 0.078(4) 0.088(5) -0.047(4) -0.041(4) 0.025(3)
Cl2 0.141(8) 0.197(9) 0.187(11) -0.141(9) -0.122(8) 0.095(7)
N6 0.027(6) 0.034(7) 0.047(9) -0.017(6) -0.015(6) 0.019(5)
N3 0.031(6) 0.027(6) 0.034(7) -0.014(6) -0.018(5) -0.002(5)
O2 0.038(7) 0.054(8) 0.077(11) -0.022(7) -0.031(7) 0.014(6)
O1 0.049(8) 0.069(8) 0.068(10) -0.046(8) -0.030(7) 0.027(7)
N4 0.021(6) 0.024(6) 0.056(9) -0.018(6) -0.019(6) 0.005(5)
N5 0.025(6) 0.047(8) 0.043(8) -0.028(7) -0.012(6) 0.007(6)
N2 0.030(7) 0.033(6) 0.034(8) -0.014(6) -0.014(6) 0.007(5)
C4 0.034(8) 0.023(8) 0.060(12) -0.013(8) -0.020(8) 0.000(6)
C13 0.025(8) 0.100(16) 0.049(12) -0.042(12) -0.006(8) -0.009(9)
N1 0.027(7) 0.055(8) 0.047(9) -0.035(7) -0.015(6) 0.017(6)
C21 0.031(8) 0.030(8) 0.064(12) -0.019(8) -0.020(8) -0.001(6)
C2 0.035(8) 0.033(8) 0.040(9) -0.011(7) -0.022(7) 0.000(7)
C1 0.036(8) 0.021(7) 0.047(10) -0.017(7) -0.015(7) 0.004(6)
C19 0.034(9) 0.049(9) 0.047(10) -0.030(8) -0.020(7) 0.011(7)
C10 0.028(8) 0.041(9) 0.045(10) -0.023(8) -0.012(7) -0.001(7)
C24 0.025(7) 0.029(8) 0.046(10) -0.010(7) -0.002(7) 0.004(6)
C11 0.042(9) 0.031(8) 0.058(12) -0.024(8) -0.018(8) 0.004(7)
C17 0.048(9) 0.031(8) 0.024(8) -0.010(7) -0.010(7) 0.002(7)
C27 0.027(8) 0.039(9) 0.071(13) -0.035(9) -0.010(8) -0.008(7)
C3 0.038(9) 0.072(12) 0.030(9) -0.028(9) -0.021(7) 0.028(9)
C18 0.023(7) 0.043(9) 0.048(10) -0.027(8) -0.007(6) 0.007(6)
C14 0.050(11) 0.046(11) 0.064(14) -0.028(10) -0.007(10) -0.011(8)
C25 0.024(8) 0.047(10) 0.075(14) -0.041(10) -0.007(8) 0.004(7)
C23 0.038(9) 0.047(9) 0.043(10) -0.026(8) -0.015(7) 0.007(7)
B1 0.026(8) 0.008(7) 0.052(11) -0.015(7) -0.006(7) 0.002(6)
C26 0.036(11) 0.042(11) 0.12(2) -0.039(13) 0.001(12) -0.009(8)
C9 0.040(10) 0.047(11) 0.057(13) -0.020(10) 0.006(9) 0.004(8)
C22 0.029(8) 0.022(7) 0.040(9) -0.011(6) -0.003(6) -0.012(6)
C5 0.044(10) 0.058(11) 0.056(12) -0.032(10) -0.031(9) 0.026(9)
C28 0.058(11) 0.031(8) 0.041(10) -0.019(8) -0.006(8) 0.005(8)
C7 0.041(10) 0.047(11) 0.079(16) -0.038(11) -0.014(10) 0.004(8)
C15 0.040(9) 0.052(10) 0.033(9) -0.008(8) -0.017(7) 0.005(8)
C30 0.057(12) 0.059(12) 0.051(12) -0.009(10) -0.031(10) 0.014(10)
C16 0.060(11) 0.011(7) 0.074(14) -0.015(8) -0.032(10) 0.010(7)
C12 0.032(9) 0.076(13) 0.048(11) -0.029(10) -0.030(8) 0.019(9)
C20 0.023(8) 0.059(11) 0.089(15) -0.053(11) -0.025(9) 0.016(8)
C29 0.063(12) 0.036(9) 0.044(11) -0.020(8) -0.030(9) 0.011(8)
C8 0.035(10) 0.048(12) 0.10(2) -0.020(13) -0.009(11) 0.006(9)
C6 0.049(11) 0.069(13) 0.091(18) -0.051(13) -0.044(12) 0.026(10)
C31 0.060(14) 0.099(18) 0.077(17) -0.055(15) -0.024(12) 0.015(13)

loop_
_atom_type_symbol
_atom_type_description
_atom_type_scat_dispersion_real
_atom_type_scat_dispersion_imag
_atom_type_scat_source
C C 0.0181 0.0091 'International Tables Vol C Tables 4.2.6.8 and 6.1.1.4'
H H 0.0000 0.0000 'International Tables Vol C Tables 4.2.6.8 and 6.1.1.4'
As As -0.9300 1.0051 'International Tables Vol C Tables 4.2.6.8 and 6.1.1.4'
B B 0.0090 0.0039 'International Tables Vol C Tables 4.2.6.8 and 6.1.1.4'
Cl Cl 0.3639 0.7018 'International Tables Vol C Tables 4.2.6.8 and 6.1.1.4'
N N 0.0311 0.0180 'International Tables Vol C Tables 4.2.6.8 and 6.1.1.4'
O O 0.0492 0.0322 'International Tables Vol C Tables 4.2.6.8 and 6.1.1.4'
Pt Pt -4.5932 6.9264 'International Tables Vol C Tables 4.2.6.8 and 6.1.1.4'
W W -5.4734 5.5774 'International Tables Vol C Tables 4.2.6.8 and 6.1.1.4'

loop_
_exptl_crystal_face_index_h
_exptl_crystal_face_index_k
_exptl_crystal_face_index_l
_exptl_crystal_face_perp_dist
5 0 8 0.0286
-5 -4 -9 0.0076
3 8 7 0.0234
3 -8 -2 0.0148
-3 8 2 0.0148
5 3 -1 0.0231
-5 -3 1 0.0231

loop_
_geom_angle_atom_site_label_1
_geom_angle_atom_site_label_2
_geom_angle_atom_site_label_3
_geom_angle
_geom_angle_site_symmetry_1
_geom_angle_site_symmetry_3
_geom_angle_publ_flag
As1 Pt1 As1 180.0 . 2_667 ?
Cl1 Pt1 As1 93.98(12) 2_667 . ?
Cl1 Pt1 As1 86.02(12) . . ?
Cl1 Pt1 As1 93.98(12) . 2_667 ?
Cl1 Pt1 As1 86.02(12) 2_667 2_667 ?
Cl1 Pt1 Cl1 180.0 2_667 . ?
N3 W1 N5 83.8(5) . . ?
N3 W1 N1 80.0(5) . . ?
N5 W1 N1 81.8(5) . . ?
C2 W1 N3 95.2(5) . . ?
C2 W1 N5 171.2(6) . . ?
C2 W1 N1 89.4(6) . . ?
C2 W1 C3 86.8(6) . . ?
C1 W1 N3 103.8(6) . . ?
C1 W1 N5 102.7(6) . . ?
C1 W1 N1 174.4(6) . . ?
C1 W1 C2 86.1(7) . . ?
C1 W1 C3 86.3(7) . . ?
C3 W1 N3 169.9(5) . . ?
C3 W1 N5 92.8(6) . . ?
C3 W1 N1 90.1(6) . . ?
C4 As1 Pt1 112.7(6) . . ?
C4 As1 C10 102.9(6) . . ?
C1 As1 Pt1 107.5(5) . . ?
C1 As1 C4 106.4(7) . . ?
C1 As1 C10 105.8(7) . . ?
C10 As1 Pt1 120.6(5) . . ?
N5 N6 B1 121.1(12) . . ?
C24 N6 N5 107.9(15) . . ?
C24 N6 B1 131.0(13) . . ?
N4 N3 W1 120.2(8) . . ?
C17 N3 W1 133.0(10) . . ?
C17 N3 N4 106.5(12) . . ?
N3 N4 B1 119.6(11) . . ?
C19 N4 N3 108.8(11) . . ?
C19 N4 B1 130.8(12) . . ?
N6 N5 W1 120.1(10) . . ?
C22 N5 W1 132.4(11) . . ?
C22 N5 N6 106.9(13) . . ?
N1 N2 B1 118.3(13) . . ?
C29 N2 N1 111.5(14) . . ?
C29 N2 B1 130.1(14) . . ?
C9 C4 As1 116.8(16) . . ?
C5 C4 As1 122.0(14) . . ?
C5 C4 C9 121.0(17) . . ?
C14 C13 H13 119.3 . . ?
C12 C13 H13 119.3 . . ?
C12 C13 C14 121.5(16) . . ?
N2 N1 W1 120.2(10) . . ?
C27 N1 W1 132.3(12) . . ?
C27 N1 N2 106.7(15) . . ?
H21A C21 H21B 109.5 . . ?
H21A C21 H21C 109.5 . . ?
H21B C21 H21C 109.5 . . ?
C22 C21 H21A 109.5 . . ?
C22 C21 H21B 109.5 . . ?
C22 C21 H21C 109.5 . . ?
O1 C2 W1 174.8(14) . . ?
W1 C1 As1 176.2(9) . . ?
N4 C19 C20 121.2(14) . . ?
C18 C19 N4 107.4(13) . . ?
C18 C19 C20 131.1(16) . . ?
C11 C10 As1 117.0(12) . . ?
C15 C10 As1 118.8(12) . . ?
C15 C10 C11 124.2(15) . . ?
N6 C24 C25 120.7(17) . . ?
N6 C24 C23 109.9(14) . . ?
C23 C24 C25 129.4(16) . . ?
C10 C11 H11 121.4 . . ?
C10 C11 C12 117.3(15) . . ?
C12 C11 H11 121.4 . . ?
N3 C17 C18 108.6(14) . . ?
N3 C17 C16 122.3(15) . . ?
C18 C17 C16 128.9(15) . . ?
N1 C27 C26 127(2) . . ?
N1 C27 C28 109.7(15) . . ?
C28 C27 C26 123(2) . . ?
O2 C3 W1 174.2(14) . . ?
C19 C18 C17 108.4(15) . . ?
C19 C18 H18 125.8 . . ?
C17 C18 H18 125.8 . . ?
C13 C14 H14 120.6 . . ?
C15 C14 C13 118.8(18) . . ?
C15 C14 H14 120.6 . . ?
C24 C25 H25A 109.5 . . ?
C24 C25 H25B 109.5 . . ?
C24 C25 H25C 109.5 . . ?
H25A C25 H25B 109.5 . . ?
H25A C25 H25C 109.5 . . ?
H25B C25 H25C 109.5 . . ?
C24 C23 H23 127.4 . . ?
C24 C23 C22 105.2(15) . . ?
C22 C23 H23 127.4 . . ?
N6 B1 N4 107.8(14) . . ?
N6 B1 H1 109.7 . . ?
N4 B1 H1 109.7 . . ?
N2 B1 N6 111.1(12) . . ?
N2 B1 N4 108.8(11) . . ?
N2 B1 H1 109.7 . . ?
C27 C26 H26A 109.5 . . ?
C27 C26 H26B 109.5 . . ?
C27 C26 H26C 109.5 . . ?
H26A C26 H26B 109.5 . . ?
H26A C26 H26C 109.5 . . ?
H26B C26 H26C 109.5 . . ?
C4 C9 H9 120.7 . . ?
C4 C9 C8 119(2) . . ?
C8 C9 H9 120.7 . . ?
N5 C22 C21 121.7(14) . . ?
N5 C22 C23 110.0(15) . . ?
C23 C22 C21 128.2(16) . . ?
C4 C5 H5 118.8 . . ?
C4 C5 C6 122(2) . . ?
C6 C5 H5 118.8 . . ?
C27 C28 H28 127.8 . . ?
C29 C28 C27 104.3(16) . . ?
C29 C28 H28 127.8 . . ?
C8 C7 H7 118.9 . . ?
C8 C7 C6 122.2(19) . . ?
C6 C7 H7 118.9 . . ?
C10 C15 H15 120.4 . . ?
C14 C15 C10 119.1(16) . . ?
C14 C15 H15 120.4 . . ?
H30A C30 H30B 109.5 . . ?
H30A C30 H30C 109.5 . . ?
H30B C30 H30C 109.5 . . ?
C29 C30 H30A 109.5 . . ?
C29 C30 H30B 109.5 . . ?
C29 C30 H30C 109.5 . . ?
C17 C16 H16A 109.5 . . ?
C17 C16 H16B 109.5 . . ?
C17 C16 H16C 109.5 . . ?
H16A C16 H16B 109.5 . . ?
H16A C16 H16C 109.5 . . ?
H16B C16 H16C 109.5 . . ?
C13 C12 C11 119.1(15) . . ?
C13 C12 H12 120.4 . . ?
C11 C12 H12 120.4 . . ?
C19 C20 H20A 109.5 . . ?
C19 C20 H20B 109.5 . . ?
C19 C20 H20C 109.5 . . ?
H20A C20 H20B 109.5 . . ?
H20A C20 H20C 109.5 . . ?
H20B C20 H20C 109.5 . . ?
N2 C29 C28 107.5(15) . . ?
N2 C29 C30 123.6(18) . . ?
C28 C29 C30 128.6(19) . . ?
C9 C8 H8 120.7 . . ?
C7 C8 C9 119(2) . . ?
C7 C8 H8 120.7 . . ?
C5 C6 C7 117(2) . . ?
C5 C6 H6 121.4 . . ?
C7 C6 H6 121.4 . . ?
Cl4 C31 H31 108.2 . . ?
Cl3 C31 Cl4 109.2(13) . . ?
Cl3 C31 H31 108.2 . . ?
Cl2 C31 Cl4 111.0(14) . . ?
Cl2 C31 Cl3 112.0(15) . . ?
Cl2 C31 H31 108.2 . . ?

loop_
_geom_bond_atom_site_label_1
_geom_bond_atom_site_label_2
_geom_bond_distance
_geom_bond_site_symmetry_2
_geom_bond_publ_flag
Pt1 As1 2.3984(17) . ?
Pt1 As1 2.3984(17) 2_667 ?
Pt1 Cl1 2.290(4) 2_667 ?
Pt1 Cl1 2.290(4) . ?
W1 N3 2.217(11) . ?
W1 N5 2.228(12) . ?
W1 N1 2.298(15) . ?
W1 C2 1.984(18) . ?
W1 C1 1.819(17) . ?
W1 C3 2.010(19) . ?
As1 C4 1.946(15) . ?
As1 C1 1.903(17) . ?
As1 C10 2.005(15) . ?
Cl4 C31 1.76(3) . ?
Cl3 C31 1.75(2) . ?
Cl2 C31 1.74(2) . ?
N6 N5 1.365(18) . ?
N6 C24 1.34(2) . ?
N6 B1 1.53(2) . ?
N3 N4 1.375(16) . ?
N3 C17 1.346(19) . ?
O2 C3 1.14(2) . ?
O1 C2 1.17(2) . ?
N4 C19 1.348(19) . ?
N4 B1 1.573(17) . ?
N5 C22 1.34(2) . ?
N2 N1 1.381(17) . ?
N2 B1 1.53(2) . ?
N2 C29 1.34(2) . ?
C4 C9 1.35(3) . ?
C4 C5 1.35(3) . ?
C13 H13 0.9300 . ?
C13 C14 1.40(3) . ?
C13 C12 1.38(3) . ?
N1 C27 1.31(2) . ?
C21 H21A 0.9600 . ?
C21 H21B 0.9600 . ?
C21 H21C 0.9600 . ?
C21 C22 1.50(2) . ?
C19 C18 1.34(2) . ?
C19 C20 1.508(19) . ?
C10 C11 1.37(2) . ?
C10 C15 1.36(2) . ?
C24 C25 1.52(2) . ?
C24 C23 1.35(3) . ?
C11 H11 0.9300 . ?
C11 C12 1.40(2) . ?
C17 C18 1.36(2) . ?
C17 C16 1.50(2) . ?
C27 C26 1.50(2) . ?
C27 C28 1.46(3) . ?
C18 H18 0.9300 . ?
C14 H14 0.9300 . ?
C14 C15 1.36(2) . ?
C25 H25A 0.9600 . ?
C25 H25B 0.9600 . ?
C25 H25C 0.9600 . ?
C23 H23 0.9300 . ?
C23 C22 1.37(2) . ?
B1 H1 0.9800 . ?
C26 H26A 0.9600 . ?
C26 H26B 0.9600 . ?
C26 H26C 0.9600 . ?
C9 H9 0.9300 . ?
C9 C8 1.42(3) . ?
C5 H5 0.9300 . ?
C5 C6 1.36(3) . ?
C28 H28 0.9300 . ?
C28 C29 1.39(3) . ?
C7 H7 0.9300 . ?
C7 C8 1.36(4) . ?
C7 C6 1.38(3) . ?
C15 H15 0.9300 . ?
C30 H30A 0.9600 . ?
C30 H30B 0.9600 . ?
C30 H30C 0.9600 . ?
C30 C29 1.48(2) . ?
C16 H16A 0.9600 . ?
C16 H16B 0.9600 . ?
C16 H16C 0.9600 . ?
C12 H12 0.9300 . ?
C20 H20A 0.9600 . ?
C20 H20B 0.9600 . ?
C20 H20C 0.9600 . ?
C8 H8 0.9300 . ?
C6 H6 0.9300 . ?
C31 H31 0.9800 . ?

loop_
_geom_torsion_atom_site_label_1
_geom_torsion_atom_site_label_2
_geom_torsion_atom_site_label_3
_geom_torsion_atom_site_label_4
_geom_torsion
_geom_torsion_site_symmetry_1
_geom_torsion_site_symmetry_2
_geom_torsion_site_symmetry_3
_geom_torsion_site_symmetry_4
_geom_torsion_publ_flag
W1 N3 N4 C19 -174.6(11) . . . . ?
W1 N3 N4 B1 14.8(19) . . . . ?
W1 N3 C17 C18 170.4(12) . . . . ?
W1 N3 C17 C16 -7(3) . . . . ?
W1 N5 C22 C21 -11(2) . . . . ?
W1 N5 C22 C23 170.9(12) . . . . ?
W1 N1 C27 C26 -12(3) . . . . ?
W1 N1 C27 C28 170.7(11) . . . . ?
As1 C4 C9 C8 -177.0(15) . . . . ?
As1 C4 C5 C6 178.1(13) . . . . ?
As1 C10 C11 C12 -179.9(14) . . . . ?
As1 C10 C15 C14 178.2(15) . . . . ?
N6 N5 C22 C21 178.8(14) . . . . ?
N6 N5 C22 C23 0.2(18) . . . . ?
N6 C24 C23 C22 0(2) . . . . ?
N3 N4 C19 C18 3(2) . . . . ?
N3 N4 C19 C20 178.9(16) . . . . ?
N3 N4 B1 N6 -67.8(17) . . . . ?
N3 N4 B1 N2 53(2) . . . . ?
N3 C17 C18 C19 5(2) . . . . ?
N4 N3 C17 C18 -2.4(19) . . . . ?
N4 N3 C17 C16 -179.4(16) . . . . ?
N4 C19 C18 C17 -5(2) . . . . ?
N5 N6 C24 C25 178.5(14) . . . . ?
N5 N6 C24 C23 -0.4(19) . . . . ?
N5 N6 B1 N4 54.3(18) . . . . ?
N5 N6 B1 N2 -64.8(17) . . . . ?
N2 N1 C27 C26 178.4(15) . . . . ?
N2 N1 C27 C28 0.6(18) . . . . ?
C4 C9 C8 C7 0(3) . . . . ?
C4 C5 C6 C7 -3(3) . . . . ?
C13 C14 C15 C10 0(3) . . . . ?
N1 N2 B1 N6 53.2(16) . . . . ?
N1 N2 B1 N4 -65.3(18) . . . . ?
N1 N2 C29 C28 -5.4(19) . . . . ?
N1 N2 C29 C30 -179.4(16) . . . . ?
N1 C27 C28 C29 -3.7(19) . . . . ?
C19 N4 B1 N6 123.9(18) . . . . ?
C19 N4 B1 N2 -115.5(18) . . . . ?
C10 C11 C12 C13 3(3) . . . . ?
C24 N6 N5 W1 -171.9(10) . . . . ?
C24 N6 N5 C22 0.1(17) . . . . ?
C24 N6 B1 N4 -127.0(17) . . . . ?
C24 N6 B1 N2 113.9(18) . . . . ?
C24 C23 C22 N5 -0.4(19) . . . . ?
C24 C23 C22 C21 -178.9(15) . . . . ?
C11 C10 C15 C14 1(3) . . . . ?
C17 N3 N4 C19 -0.7(18) . . . . ?
C17 N3 N4 B1 -171.3(14) . . . . ?
C27 C28 C29 N2 5.3(18) . . . . ?
C27 C28 C29 C30 178.9(18) . . . . ?
C14 C13 C12 C11 -2(3) . . . . ?
C25 C24 C23 C22 -178.2(16) . . . . ?
B1 N6 N5 W1 7.0(19) . . . . ?
B1 N6 N5 C22 179.0(13) . . . . ?
B1 N6 C24 C25 0(3) . . . . ?
B1 N6 C24 C23 -179.2(16) . . . . ?
B1 N4 C19 C18 172.7(16) . . . . ?
B1 N4 C19 C20 -12(3) . . . . ?
B1 N2 N1 W1 8.8(17) . . . . ?
B1 N2 N1 C27 -179.7(13) . . . . ?
B1 N2 C29 C28 177.7(14) . . . . ?
B1 N2 C29 C30 4(3) . . . . ?
C26 C27 C28 C29 178.4(16) . . . . ?
C9 C4 C5 C6 3(3) . . . . ?
C5 C4 C9 C8 -2(3) . . . . ?
C15 C10 C11 C12 -3(3) . . . . ?
C16 C17 C18 C19 -178.6(18) . . . . ?
C12 C13 C14 C15 1(3) . . . . ?
C20 C19 C18 C17 -179.8(19) . . . . ?
C29 N2 N1 W1 -168.6(10) . . . . ?
C29 N2 N1 C27 2.9(18) . . . . ?
C29 N2 B1 N6 -130.0(17) . . . . ?
C29 N2 B1 N4 111.5(17) . . . . ?
C8 C7 C6 C5 2(3) . . . . ?
C6 C7 C8 C9 0(3) . . . . ?

loop_
_exptl_oxdiff_crystal_face_indexfrac_h
_exptl_oxdiff_crystal_face_indexfrac_k
_exptl_oxdiff_crystal_face_indexfrac_l
_exptl_oxdiff_crystal_face_x
_exptl_oxdiff_crystal_face_y
_exptl_oxdiff_crystal_face_z
4.7066 -0.0002 7.5876 -0.2246 -0.9422 -0.2488
-4.6594 -4.4478 -8.5070 0.2255 0.9412 -0.2514
3.3260 7.9480 7.1408 -0.1644 -0.6810 0.7136
3.0415 -8.2840 -2.4187 0.4310 -0.2611 -0.8637
-3.0415 8.2840 2.4187 -0.4310 0.2611 0.8637
5.1342 3.2923 -0.5004 0.7447 -0.4566 0.4867
-5.1342 -3.2923 0.5004 -0.7447 0.4566 -0.4867
